data_7032576
loop_
_publ_author_name
'Bauer, Heiko'
'Gl\"ockner, Andreas'
'Tagne Kuate, Alain C.'
'Sch\"afer, Sebastian'
'Sun, Yu'
'Freytag, Matthias'
'Tamm, Matthias'
'Walter, Marc D.'
'Sitzmann, Helmut'

_publ_section_title
;
 How big is a Cp? Novel cycloheptatrienyl zirconium complexes with tri-,
 tetra- and pentasubstituted cyclopentadienyl ligands.
;
_journal_issue 42
_journal_name_full 'Dalton transactions (Cambridge, England : 2003)'
_journal_page_first 15818
_journal_page_last 15828
_journal_paper_doi 10.1039/c4dt01581a
_journal_volume 43
_journal_year 2014
_chemical_formula_sum 'C20 H28 Zr'
_chemical_formula_weight 359.64
_chemical_name_systematic
;
 ?
;
_space_group_IT_number 61
_symmetry_cell_setting orthorhombic
_symmetry_space_group_name_Hall '-P 2ac 2ab'
_symmetry_space_group_name_H-M 'P b c a'
_atom_sites_solution_hydrogens geom
_atom_sites_solution_primary direct
_atom_sites_solution_secondary difmap
_audit_creation_method SHELXL-97
_cell_angle_alpha 90.00
_cell_angle_beta 90.00
_cell_angle_gamma 90.00
_cell_formula_units_Z 16
_cell_length_a 13.8451(1)
_cell_length_b 15.7176(1)
_cell_length_c 31.7801(3)
_cell_measurement_reflns_used 31644
_cell_measurement_temperature 150(2)
_cell_measurement_theta_max 62.5689
_cell_measurement_theta_min 3.1341
_cell_volume 6915.72(9)
_computing_cell_refinement 'CrysAlis RED, Oxford Diffraction Ltd.'
_computing_data_collection 'CrysAlis CCD, Oxford Diffraction Ltd.'
_computing_data_reduction 'CrysAlis RED, Oxford Diffraction Ltd.'
_computing_structure_refinement 'SHELXL-97 (Sheldrick, 2008)'
_computing_structure_solution 'SIR92 (Giacovazzo et al., 1994)'
_diffrn_ambient_temperature 150(2)
_diffrn_detector_area_resol_mean 16.1399
_diffrn_measured_fraction_theta_full 0.999
_diffrn_measured_fraction_theta_max 0.999
_diffrn_measurement_device_type 'Xcalibur, Sapphire3, Gemini ultra'
_diffrn_measurement_method '\w scans'
_diffrn_radiation_monochromator mirror
_diffrn_radiation_source 'Enhance Ultra (Cu) X-ray Source'
_diffrn_radiation_type CuK\a
_diffrn_radiation_wavelength 1.54184
_diffrn_reflns_av_R_equivalents 0.0309
_diffrn_reflns_av_sigmaI/netI 0.0141
_diffrn_reflns_limit_h_max 12
_diffrn_reflns_limit_h_min -15
_diffrn_reflns_limit_k_max 18
_diffrn_reflns_limit_k_min -17
_diffrn_reflns_limit_l_max 33
_diffrn_reflns_limit_l_min -36
_diffrn_reflns_number 56677
_diffrn_reflns_theta_full 62.66
_diffrn_reflns_theta_max 62.66
_diffrn_reflns_theta_min 4.24
_exptl_absorpt_coefficient_mu 5.117
_exptl_absorpt_correction_T_max 1.00000
_exptl_absorpt_correction_T_min 0.39483
_exptl_absorpt_correction_type multi-scan
_exptl_absorpt_process_details
;
CrysAlisPro, Oxford Diffraction Ltd.,
Version 1.171.33.66 (release 28-04-2010 CrysAlis171 .NET)
(compiled Apr 28 2010,14:27:37)
Empirical absorption correction using spherical harmonics,
 implemented in SCALE3 ABSPACK scaling algorithm.
;
_exptl_crystal_colour Violet
_exptl_crystal_density_diffrn 1.382
_exptl_crystal_density_method 'not measured'
_exptl_crystal_description Prism
_exptl_crystal_F_000 3008
_exptl_crystal_size_max 0.12
_exptl_crystal_size_mid 0.12
_exptl_crystal_size_min 0.04
_refine_diff_density_max 0.266
_refine_diff_density_min -0.271
_refine_diff_density_rms 0.045
_refine_ls_extinction_method none
_refine_ls_goodness_of_fit_ref 1.042
_refine_ls_hydrogen_treatment constr
_refine_ls_matrix_type full
_refine_ls_number_parameters 455
_refine_ls_number_reflns 5527
_refine_ls_number_restraints 42
_refine_ls_restrained_S_all 1.038
_refine_ls_R_factor_all 0.0208
_refine_ls_R_factor_gt 0.0182
_refine_ls_shift/su_max 1.170
_refine_ls_shift/su_mean 0.068
_refine_ls_structure_factor_coef Fsqd
_refine_ls_weighting_details 'calc w=1/[\s^2^(Fo^2^)+(0.0273P)^2^+2.2501P] where P=(Fo^2^+2Fc^2^)/3'
_refine_ls_weighting_scheme calc
_refine_ls_wR_factor_gt 0.0466
_refine_ls_wR_factor_ref 0.0473
_reflns_number_gt 5013
_reflns_number_total 5527
_reflns_threshold_expression >2\s(I)
_cod_data_source_file c4dt01581a2.cif
_cod_data_source_block 11241o
_cod_depositor_comments
;
The following automatic conversions were performed:

'_symmetry_cell_setting' value 'Orthorhombic' changed to
'orthorhombic' according to
/usr/data/users/saulius/crontab/automatic-downloads/rss-feeds/RSC/lib/dictionaries/cif_core.dic
dictionary named 'cif_core.dic' version 2.4.2 from 2011-04-26.

Automatic conversion script
Id: cif_fix_values 2281 2013-09-26 08:29:07Z andrius 

 Adding full bibliography for 7032574--7032578.cif.
;
_cod_database_code 7032576

loop_
_symmetry_equiv_pos_as_xyz
'x, y, z'
'-x+1/2, -y, z+1/2'
'x+1/2, -y+1/2, -z'
'-x, y+1/2, -z+1/2'
'-x, -y, -z'
'x-1/2, y, -z-1/2'
'-x-1/2, y-1/2, z'
'x, -y-1/2, z-1/2'

loop_
_atom_site_label
_atom_site_type_symbol
_atom_site_fract_x
_atom_site_fract_y
_atom_site_fract_z
_atom_site_U_iso_or_equiv
_atom_site_adp_type
_atom_site_occupancy
_atom_site_symmetry_multiplicity
_atom_site_calc_flag
_atom_site_refinement_flags
_atom_site_disorder_assembly
_atom_site_disorder_group
C1 C 0.81979(15) 0.24822(19) 0.43668(7) 0.0498(7) Uani 1 1 d . . .
H1 H 0.7654 0.2687 0.4518 0.060 Uiso 1 1 calc R . .
C2 C 0.83096(17) 0.15961(18) 0.43555(7) 0.0510(7) Uani 1 1 d . . .
H2 H 0.7828 0.1283 0.4501 0.061 Uiso 1 1 calc R . .
C3 C 0.9014(2) 0.11099(15) 0.41645(8) 0.0520(7) Uani 1 1 d . . .
H3 H 0.8952 0.0512 0.4200 0.062 Uiso 1 1 calc R . .
C4 C 0.97982(19) 0.13754(18) 0.39287(7) 0.0553(7) Uani 1 1 d . . .
H4 H 1.0200 0.0933 0.3824 0.066 Uiso 1 1 calc R . .
C5 C 1.00844(16) 0.2200(2) 0.38223(7) 0.0562(8) Uani 1 1 d . . .
H5 H 1.0647 0.2240 0.3652 0.067 Uiso 1 1 calc R . .
C6 C 0.9646(2) 0.29881(17) 0.39346(7) 0.0565(8) Uani 1 1 d . . .
H6 H 0.9955 0.3488 0.3835 0.068 Uiso 1 1 calc R . .
C7 C 0.8794(2) 0.31109(15) 0.41808(7) 0.0536(7) Uani 1 1 d . . .
H7 H 0.8604 0.3685 0.4225 0.064 Uiso 1 1 calc R . .
C8 C 1.15407(12) 0.22775(11) 0.47298(5) 0.0210(4) Uani 1 1 d . . .
H8 H 1.2000 0.2245 0.4508 0.025 Uiso 1 1 calc R . .
C9 C 1.11154(12) 0.30335(11) 0.48822(5) 0.0217(4) Uani 1 1 d . . .
C10 C 1.04775(12) 0.28011(11) 0.52177(5) 0.0212(4) Uani 1 1 d . . .
C11 C 1.05063(12) 0.18950(11) 0.52570(5) 0.0208(4) Uani 1 1 d . . .
C12 C 1.11752(11) 0.15763(11) 0.49586(5) 0.0209(4) Uani 1 1 d . . .
C13 C 1.13385(14) 0.39112(12) 0.47170(6) 0.0303(4) Uani 1 1 d . . .
H13A H 1.1818 0.4184 0.4899 0.046 Uiso 1 1 calc R . .
H13B H 1.0746 0.4253 0.4714 0.046 Uiso 1 1 calc R . .
H13C H 1.1596 0.3867 0.4431 0.046 Uiso 1 1 calc R . .
C14 C 1.15071(14) 0.06650(11) 0.49058(6) 0.0298(4) Uani 1 1 d . . .
H14A H 1.1824 0.0600 0.4632 0.045 Uiso 1 1 calc R . .
H14B H 1.0948 0.0284 0.4921 0.045 Uiso 1 1 calc R . .
H14C H 1.1964 0.0521 0.5130 0.045 Uiso 1 1 calc R . .
C15 C 0.99278(13) 0.33981(12) 0.55096(6) 0.0248(4) Uani 1 1 d . . .
H15 H 0.9666 0.3039 0.5743 0.030 Uiso 1 1 calc R . .
C16 C 1.05886(14) 0.40641(12) 0.57154(6) 0.0320(4) Uani 1 1 d . . .
H16A H 1.0816 0.4465 0.5501 0.048 Uiso 1 1 calc R . .
H16B H 1.1144 0.3779 0.5845 0.048 Uiso 1 1 calc R . .
H16C H 1.0227 0.4373 0.5932 0.048 Uiso 1 1 calc R . .
C17 C 0.90589(13) 0.38281(12) 0.53013(6) 0.0285(4) Uani 1 1 d . . .
H17A H 0.9280 0.4175 0.5064 0.043 Uiso 1 1 calc R . .
H17B H 0.8732 0.4192 0.5507 0.043 Uiso 1 1 calc R . .
H17C H 0.8609 0.3393 0.5200 0.043 Uiso 1 1 calc R . .
C18 C 0.99976(13) 0.13253(11) 0.55751(5) 0.0243(4) Uani 1 1 d . . .
H18 H 1.0110 0.0726 0.5481 0.029 Uiso 1 1 calc R . .
C19 C 0.89045(13) 0.14444(12) 0.55972(6) 0.0287(4) Uani 1 1 d . . .
H19A H 0.8758 0.2005 0.5716 0.043 Uiso 1 1 calc R . .
H19B H 0.8624 0.1002 0.5777 0.043 Uiso 1 1 calc R . .
H19C H 0.8630 0.1402 0.5314 0.043 Uiso 1 1 calc R . .
C20 C 1.04645(15) 0.14064(13) 0.60107(6) 0.0342(4) Uani 1 1 d . . .
H20A H 1.1159 0.1296 0.5988 0.051 Uiso 1 1 calc R . .
H20B H 1.0172 0.0992 0.6203 0.051 Uiso 1 1 calc R . .
H20C H 1.0361 0.1983 0.6119 0.051 Uiso 1 1 calc R . .
Zr1 Zr 0.981323(10) 0.218559(10) 0.453930(4) 0.02082(5) Uani 1 1 d . . .
C21 C 0.7686(13) 0.0489(14) 0.1300(6) 0.055(7) Uani 0.590(16) 1 d PD A 1
H21 H 0.7177 0.0263 0.1134 0.067 Uiso 0.590(16) 1 calc PR A 1
C22 C 0.7739(14) 0.1382(14) 0.1319(6) 0.057(8) Uani 0.590(16) 1 d PD A 1
H22 H 0.7237 0.1679 0.1178 0.068 Uiso 0.590(16) 1 calc PR A 1
C23 C 0.8436(14) 0.1898(9) 0.1520(6) 0.052(8) Uani 0.590(16) 1 d PD A 1
H23 H 0.8366 0.2493 0.1477 0.062 Uiso 0.590(16) 1 calc PR A 1
C24 C 0.9224(15) 0.1653(12) 0.1776(7) 0.048(6) Uani 0.590(16) 1 d PD A 1
H24 H 0.9591 0.2094 0.1903 0.058 Uiso 0.590(16) 1 calc PR A 1
C25 C 0.9510(9) 0.0811(10) 0.1859(4) 0.039(7) Uani 0.590(16) 1 d PD A 1
H25 H 1.0091 0.0770 0.2017 0.047 Uiso 0.590(16) 1 calc PR A 1
C26 C 0.9107(15) 0.0021(12) 0.1755(7) 0.051(5) Uani 0.590(16) 1 d PD A 1
H26 H 0.9409 -0.0470 0.1871 0.062 Uiso 0.590(16) 1 calc PR A 1
C27 C 0.8295(16) -0.0114(13) 0.1496(7) 0.052(7) Uani 0.590(16) 1 d PD A 1
H27 H 0.8134 -0.0693 0.1445 0.063 Uiso 0.590(16) 1 calc PR A 1
C21A C 0.764(2) 0.100(2) 0.1265(10) 0.070(13) Uani 0.410(16) 1 d PD A 2
H21A H 0.7109 0.1033 0.1076 0.085 Uiso 0.410(16) 1 calc PR A 2
C22A C 0.803(2) 0.177(2) 0.1399(9) 0.067(16) Uani 0.410(16) 1 d PD A 2
H22A H 0.7707 0.2272 0.1309 0.081 Uiso 0.410(16) 1 calc PR A 2
C23A C 0.884(2) 0.1871(17) 0.1652(9) 0.072(16) Uani 0.410(16) 1 d PD A 2
H23A H 0.9011 0.2446 0.1705 0.087 Uiso 0.410(16) 1 calc PR A 2
C24A C 0.9433(15) 0.127(3) 0.1841(8) 0.067(17) Uani 0.410(16) 1 d PD A 2
H24A H 0.9960 0.1499 0.1995 0.081 Uiso 0.410(16) 1 calc PR A 2
C25A C 0.9376(19) 0.039(2) 0.1837(9) 0.078(18) Uani 0.410(16) 1 d PD A 2
H25A H 0.9850 0.0085 0.1993 0.094 Uiso 0.410(16) 1 calc PR A 2
C26A C 0.869(3) -0.0093(17) 0.1625(9) 0.076(13) Uani 0.410(16) 1 d PD A 2
H26A H 0.8745 -0.0692 0.1658 0.091 Uiso 0.410(16) 1 calc PR A 2
C27A C 0.7936(19) 0.0181(19) 0.1372(9) 0.062(14) Uani 0.410(16) 1 d PD A 2
H27A H 0.7559 -0.0263 0.1253 0.075 Uiso 0.410(16) 1 calc PR A 2
C28 C 0.60919(12) 0.09623(11) 0.21642(5) 0.0199(3) Uani 1 1 d . . .
H28 H 0.5648 0.1023 0.1938 0.024 Uiso 1 1 calc R . .
C29 C 0.65172(11) 0.16394(11) 0.23915(5) 0.0206(4) Uani 1 1 d . . .
C30 C 0.71314(11) 0.12723(11) 0.27034(5) 0.0198(4) Uani 1 1 d . . .
C31 C 0.70760(11) 0.03686(11) 0.26626(5) 0.0193(3) Uani 1 1 d . . .
C32 C 0.64328(12) 0.01800(11) 0.23267(5) 0.0208(4) Uani 1 1 d . . .
C33 C 0.62763(14) 0.25662(11) 0.23168(6) 0.0288(4) Uani 1 1 d . . .
H33A H 0.6025 0.2637 0.2031 0.043 Uiso 1 1 calc R . .
H33B H 0.6861 0.2911 0.2351 0.043 Uiso 1 1 calc R . .
H33C H 0.5787 0.2751 0.2520 0.043 Uiso 1 1 calc R . .
C34 C 0.61253(14) -0.06915(11) 0.21779(6) 0.0295(4) Uani 1 1 d . . .
H34A H 0.6693 -0.1062 0.2157 0.044 Uiso 1 1 calc R . .
H34B H 0.5818 -0.0643 0.1901 0.044 Uiso 1 1 calc R . .
H34C H 0.5665 -0.0935 0.2379 0.044 Uiso 1 1 calc R . .
C35 C 0.76817(13) 0.17435(11) 0.30461(5) 0.0231(4) Uani 1 1 d . . .
H35 H 0.7971 0.1300 0.3233 0.028 Uiso 1 1 calc R . .
C36 C 0.70016(14) 0.22737(12) 0.33209(6) 0.0303(4) Uani 1 1 d . . .
H36A H 0.6750 0.2753 0.3157 0.045 Uiso 1 1 calc R . .
H36B H 0.7356 0.2490 0.3565 0.045 Uiso 1 1 calc R . .
H36C H 0.6463 0.1918 0.3416 0.045 Uiso 1 1 calc R . .
C37 C 0.85209(13) 0.22811(12) 0.28792(6) 0.0296(4) Uani 1 1 d . . .
H37A H 0.8984 0.1912 0.2734 0.044 Uiso 1 1 calc R . .
H37B H 0.8842 0.2567 0.3115 0.044 Uiso 1 1 calc R . .
H37C H 0.8273 0.2708 0.2682 0.044 Uiso 1 1 calc R . .
C38 C 0.75291(13) -0.03076(11) 0.29419(5) 0.0235(4) Uani 1 1 d . . .
H38 H 0.7369 -0.0868 0.2810 0.028 Uiso 1 1 calc R . .
C39 C 0.86294(13) -0.02715(12) 0.29721(6) 0.0295(4) Uani 1 1 d . . .
H39A H 0.8907 -0.0268 0.2688 0.044 Uiso 1 1 calc R . .
H39B H 0.8865 -0.0770 0.3126 0.044 Uiso 1 1 calc R . .
H39C H 0.8823 0.0247 0.3121 0.044 Uiso 1 1 calc R . .
C40 C 0.70627(14) -0.03137(13) 0.33798(6) 0.0328(4) Uani 1 1 d . . .
H40A H 0.7218 0.0217 0.3526 0.049 Uiso 1 1 calc R . .
H40B H 0.7311 -0.0797 0.3542 0.049 Uiso 1 1 calc R . .
H40C H 0.6360 -0.0365 0.3351 0.049 Uiso 1 1 calc R . .
Zr2 Zr 0.783904(10) 0.090891(10) 0.199419(4) 0.02192(5) Uani 1 1 d . . .

loop_
_atom_site_aniso_label
_atom_site_aniso_U_11
_atom_site_aniso_U_22
_atom_site_aniso_U_33
_atom_site_aniso_U_23
_atom_site_aniso_U_13
_atom_site_aniso_U_12
C1 0.0221(11) 0.102(2) 0.0251(11) -0.0107(12) -0.0074(9) 0.0222(12)
C2 0.0364(13) 0.0847(19) 0.0317(12) 0.0150(12) -0.0133(10) -0.0290(13)
C3 0.0760(19) 0.0372(13) 0.0426(13) -0.0013(10) -0.0312(13) -0.0052(12)
C4 0.0616(16) 0.0731(18) 0.0312(12) -0.0229(12) -0.0167(12) 0.0354(14)
C5 0.0286(12) 0.124(3) 0.0157(10) 0.0039(13) 0.0028(9) 0.0018(13)
C6 0.0679(18) 0.0671(17) 0.0347(13) 0.0314(12) -0.0270(12) -0.0344(14)
C7 0.0792(19) 0.0404(13) 0.0413(13) -0.0097(10) -0.0388(14) 0.0269(12)
C8 0.0150(8) 0.0288(9) 0.0192(9) -0.0008(7) -0.0002(7) 0.0003(7)
C9 0.0169(9) 0.0238(9) 0.0245(9) 0.0007(7) -0.0034(7) -0.0005(7)
C10 0.0178(9) 0.0272(9) 0.0187(9) -0.0022(7) -0.0034(7) 0.0011(7)
C11 0.0179(9) 0.0268(9) 0.0177(9) 0.0014(7) -0.0061(7) 0.0001(7)
C12 0.0167(8) 0.0251(9) 0.0208(9) -0.0007(7) -0.0051(7) 0.0010(7)
C13 0.0284(10) 0.0269(10) 0.0357(11) 0.0063(8) 0.0016(8) -0.0022(8)
C14 0.0280(10) 0.0240(9) 0.0372(11) -0.0014(8) -0.0012(8) 0.0028(8)
C15 0.0275(10) 0.0237(9) 0.0232(9) -0.0011(7) 0.0023(7) 0.0004(7)
C16 0.0335(11) 0.0336(11) 0.0289(10) -0.0094(8) -0.0015(8) -0.0007(8)
C17 0.0261(10) 0.0264(9) 0.0331(10) -0.0036(8) 0.0012(8) 0.0043(8)
C18 0.0286(10) 0.0238(9) 0.0204(9) 0.0023(7) -0.0012(7) -0.0015(7)
C19 0.0285(10) 0.0312(10) 0.0265(10) 0.0017(8) 0.0033(8) -0.0055(8)
C20 0.0412(12) 0.0393(11) 0.0221(10) 0.0064(8) -0.0061(8) -0.0021(9)
Zr1 0.01758(9) 0.03032(9) 0.01455(8) 0.00152(6) -0.00189(5) 0.00128(6)
C21 0.023(8) 0.12(2) 0.023(5) -0.024(10) -0.002(5) -0.005(12)
C22 0.048(14) 0.107(16) 0.015(10) 0.019(15) 0.003(8) 0.035(15)
C23 0.07(2) 0.046(8) 0.038(16) 0.022(9) 0.027(12) 0.019(12)
C24 0.045(12) 0.063(13) 0.037(9) -0.012(8) 0.022(7) -0.030(10)
C25 0.019(3) 0.08(2) 0.021(4) 0.005(9) 0.000(2) 0.009(9)
C26 0.054(11) 0.058(8) 0.042(8) 0.012(6) 0.021(6) 0.027(8)
C27 0.066(16) 0.045(7) 0.045(11) -0.020(7) 0.029(10) -0.008(8)
C21A 0.034(7) 0.17(4) 0.008(5) -0.02(2) -0.001(4) 0.04(3)
C22A 0.08(3) 0.079(19) 0.04(2) 0.039(18) 0.03(2) 0.034(19)
C23A 0.11(4) 0.06(2) 0.05(3) -0.01(2) 0.05(2) -0.05(3)
C24A 0.023(15) 0.13(5) 0.049(18) -0.04(3) 0.020(11) -0.04(2)
C25A 0.05(2) 0.12(4) 0.058(18) 0.06(2) 0.037(14) 0.06(2)
C26A 0.11(4) 0.052(14) 0.07(4) 0.015(16) 0.06(2) 0.04(2)
C27A 0.05(3) 0.078(19) 0.06(3) -0.046(19) 0.026(18) -0.031(19)
C28 0.0139(8) 0.0288(9) 0.0170(8) 0.0005(7) -0.0015(6) 0.0008(7)
C29 0.0183(9) 0.0242(9) 0.0194(9) 0.0012(7) 0.0023(7) 0.0002(7)
C30 0.0159(9) 0.0271(9) 0.0164(8) 0.0005(7) 0.0025(6) -0.0003(7)
C31 0.0155(8) 0.0256(9) 0.0169(8) 0.0020(7) 0.0034(6) -0.0005(7)
C32 0.0155(8) 0.0253(9) 0.0217(9) 0.0008(7) 0.0022(7) -0.0003(7)
C33 0.0316(10) 0.0258(10) 0.0291(10) 0.0016(8) -0.0050(8) 0.0027(8)
C34 0.0262(10) 0.0268(10) 0.0354(11) -0.0024(8) -0.0063(8) -0.0012(8)
C35 0.0260(10) 0.0249(9) 0.0185(9) 0.0008(7) -0.0040(7) -0.0001(7)
C36 0.0352(11) 0.0334(10) 0.0222(9) -0.0061(8) -0.0011(8) -0.0006(8)
C37 0.0273(10) 0.0316(10) 0.0300(10) -0.0020(8) -0.0032(8) -0.0064(8)
C38 0.0220(9) 0.0239(9) 0.0247(9) 0.0030(7) -0.0024(7) 0.0000(7)
C39 0.0232(10) 0.0331(10) 0.0321(10) 0.0082(8) -0.0007(8) 0.0054(8)
C40 0.0294(11) 0.0394(11) 0.0294(10) 0.0151(9) 0.0048(8) 0.0042(8)
Zr2 0.01733(9) 0.03337(9) 0.01507(8) 0.00121(6) 0.00145(5) -0.00062(6)

loop_
_atom_type_symbol
_atom_type_description
_atom_type_scat_dispersion_real
_atom_type_scat_dispersion_imag
_atom_type_scat_source
C C 0.0181 0.0091 'International Tables Vol C Tables 4.2.6.8 and 6.1.1.4'
H H 0.0000 0.0000 'International Tables Vol C Tables 4.2.6.8 and 6.1.1.4'
Zr Zr -0.1862 2.2449 'International Tables Vol C Tables 4.2.6.8 and 6.1.1.4'

loop_
_geom_angle_atom_site_label_1
_geom_angle_atom_site_label_2
_geom_angle_atom_site_label_3
_geom_angle
C2 C1 C7 128.2(2)
C2 C1 Zr1 72.77(12)
C7 C1 Zr1 71.42(12)
C2 C1 H1 115.9
C7 C1 H1 115.9
Zr1 C1 H1 134.7
C3 C2 C1 129.8(2)
C3 C2 Zr1 72.65(13)
C1 C2 Zr1 72.54(12)
C3 C2 H2 115.1
C1 C2 H2 115.1
Zr1 C2 H2 134.8
C2 C3 C4 128.7(2)
C2 C3 Zr1 73.19(13)
C4 C3 Zr1 71.79(14)
C2 C3 H3 115.6
C4 C3 H3 115.6
Zr1 C3 H3 134.1
C3 C4 C5 129.3(2)
C3 C4 Zr1 73.72(13)
C5 C4 Zr1 72.00(13)
C3 C4 H4 115.3
C5 C4 H4 115.3
Zr1 C4 H4 133.5
C4 C5 C6 128.7(2)
C4 C5 Zr1 72.90(13)
C6 C5 Zr1 72.06(13)
C4 C5 H5 115.7
C6 C5 H5 115.7
Zr1 C5 H5 134.1
C5 C6 C7 127.3(2)
C5 C6 Zr1 72.00(13)
C7 C6 Zr1 72.61(12)
C5 C6 H6 116.3
C7 C6 H6 116.3
Zr1 C6 H6 133.2
C1 C7 C6 128.0(2)
C1 C7 Zr1 73.30(12)
C6 C7 Zr1 71.49(12)
C1 C7 H7 116.0
C6 C7 H7 116.0
Zr1 C7 H7 133.6
C9 C8 C12 109.28(15)
C9 C8 Zr1 74.31(10)
C12 C8 Zr1 74.58(9)
C9 C8 H8 125.4
C12 C8 H8 125.4
Zr1 C8 H8 117.6
C8 C9 C10 107.34(15)
C8 C9 C13 124.40(16)
C10 C9 C13 128.24(16)
C8 C9 Zr1 72.65(10)
C10 C9 Zr1 75.11(9)
C13 C9 Zr1 119.02(12)
C11 C10 C9 107.57(15)
C11 C10 C15 125.04(15)
C9 C10 C15 127.19(16)
C11 C10 Zr1 72.81(9)
C9 C10 Zr1 71.81(9)
C15 C10 Zr1 124.86(11)
C12 C11 C10 108.17(15)
C12 C11 C18 122.58(15)
C10 C11 C18 129.10(16)
C12 C11 Zr1 72.95(9)
C10 C11 Zr1 74.30(9)
C18 C11 Zr1 122.14(11)
C8 C12 C11 107.61(15)
C8 C12 C14 124.87(16)
C11 C12 C14 127.40(16)
C8 C12 Zr1 72.37(9)
C11 C12 Zr1 74.24(9)
C14 C12 Zr1 122.17(12)
C9 C13 H13A 109.5
C9 C13 H13B 109.5
H13A C13 H13B 109.5
C9 C13 H13C 109.5
H13A C13 H13C 109.5
H13B C13 H13C 109.5
C12 C14 H14A 109.5
C12 C14 H14B 109.5
H14A C14 H14B 109.5
C12 C14 H14C 109.5
H14A C14 H14C 109.5
H14B C14 H14C 109.5
C10 C15 C17 113.68(15)
C10 C15 C16 112.43(15)
C17 C15 C16 110.56(15)
C10 C15 H15 106.6
C17 C15 H15 106.6
C16 C15 H15 106.6
C15 C16 H16A 109.5
C15 C16 H16B 109.5
H16A C16 H16B 109.5
C15 C16 H16C 109.5
H16A C16 H16C 109.5
H16B C16 H16C 109.5
C15 C17 H17A 109.5
C15 C17 H17B 109.5
H17A C17 H17B 109.5
C15 C17 H17C 109.5
H17A C17 H17C 109.5
H17B C17 H17C 109.5
C11 C18 C19 114.64(15)
C11 C18 C20 110.82(15)
C19 C18 C20 111.48(15)
C11 C18 H18 106.4
C19 C18 H18 106.4
C20 C18 H18 106.4
C18 C19 H19A 109.5
C18 C19 H19B 109.5
H19A C19 H19B 109.5
C18 C19 H19C 109.5
H19A C19 H19C 109.5
H19B C19 H19C 109.5
C18 C20 H20A 109.5
C18 C20 H20B 109.5
H20A C20 H20B 109.5
C18 C20 H20C 109.5
H20A C20 H20C 109.5
H20B C20 H20C 109.5
C5 Zr1 C6 35.94(10)
C5 Zr1 C4 35.10(10)
C6 Zr1 C4 66.63(10)
C5 Zr1 C7 67.00(9)
C6 Zr1 C7 35.90(10)
C4 Zr1 C7 85.88(8)
C5 Zr1 C3 65.33(10)
C6 Zr1 C3 85.64(8)
C4 Zr1 C3 34.49(10)
C7 Zr1 C3 85.17(8)
C5 Zr1 C1 85.56(8)
C6 Zr1 C1 66.56(9)
C4 Zr1 C1 84.56(8)
C7 Zr1 C1 35.28(10)
C3 Zr1 C1 64.88(9)
C5 Zr1 C2 84.41(8)
C6 Zr1 C2 85.40(8)
C4 Zr1 C2 64.43(10)
C7 Zr1 C2 65.64(9)
C3 Zr1 C2 34.16(9)
C1 Zr1 C2 34.69(10)
C5 Zr1 C8 94.81(7)
C6 Zr1 C8 105.59(7)
C4 Zr1 C8 104.21(7)
C7 Zr1 C8 132.14(8)
C3 Zr1 C8 128.54(8)
C1 Zr1 C8 165.20(8)
C2 Zr1 C8 160.10(8)
C5 Zr1 C9 107.98(8)
C6 Zr1 C9 98.29(7)
C4 Zr1 C9 131.70(8)
C7 Zr1 C9 108.59(7)
C3 Zr1 C9 161.54(8)
C1 Zr1 C9 133.19(8)
C2 Zr1 C9 163.57(8)
C8 Zr1 C9 33.04(6)
C5 Zr1 C12 114.02(7)
C6 Zr1 C12 136.74(8)
C4 Zr1 C12 104.02(7)
C7 Zr1 C12 163.50(8)
C3 Zr1 C12 110.51(7)
C1 Zr1 C12 156.70(8)
C2 Zr1 C12 130.47(8)
C8 Zr1 C12 33.05(6)
C9 Zr1 C12 54.98(6)
C5 Zr1 C11 146.52(7)
C6 Zr1 C11 153.03(7)
C4 Zr1 C11 131.43(7)
C7 Zr1 C11 142.11(7)
C3 Zr1 C11 120.62(7)
C1 Zr1 C11 127.63(7)
C2 Zr1 C11 119.41(7)
C8 Zr1 C11 54.52(6)
C9 Zr1 C11 54.90(5)
C12 Zr1 C11 32.82(6)
C5 Zr1 C10 140.92(8)
C6 Zr1 C10 122.36(7)
C4 Zr1 C10 157.42(7)
C7 Zr1 C10 113.46(7)
C3 Zr1 C10 151.38(7)
C1 Zr1 C10 117.90(7)
C2 Zr1 C10 133.03(7)
C8 Zr1 C10 54.44(5)
C9 Zr1 C10 33.07(6)
C12 Zr1 C10 54.50(5)
C11 Zr1 C10 32.88(6)
C22 C21 C27 128.3(16)
C22 C21 Zr2 70.6(11)
C27 C21 Zr2 73.5(14)
C22 C21 H21 115.8
C27 C21 H21 115.8
Zr2 C21 H21 131.9
C21 C22 C23 128.9(14)
C21 C22 Zr2 73.7(11)
C23 C22 Zr2 73.7(10)
C21 C22 H22 115.5
C23 C22 H22 115.5
Zr2 C22 H22 134.4
C22 C23 C24 129.0(15)
C22 C23 Zr2 70.4(10)
C24 C23 Zr2 73.6(12)
C22 C23 H23 115.3
C24 C23 H23 115.6
Zr2 C23 H23 133.3
C25 C24 C23 125.6(17)
C25 C24 Zr2 72.9(12)
C23 C24 Zr2 71.1(12)
C25 C24 H24 117.2
C23 C24 H24 117.2
Zr2 C24 H24 133.5
C26 C25 C24 132.7(15)
C26 C25 Zr2 73.1(11)
C24 C25 Zr2 72.3(12)
C26 C25 H25 113.6
C24 C25 H25 113.7
Zr2 C25 H25 137.5
C25 C26 C27 126.1(18)
C25 C26 Zr2 72.4(11)
C27 C26 Zr2 71.7(16)
C25 C26 H26 116.9
C27 C26 H26 117.0
Zr2 C26 H26 132.5
C26 C27 C21 129(2)
C26 C27 Zr2 73.5(16)
C21 C27 Zr2 71.1(13)
C26 C27 H27 115.3
C21 C27 H27 115.5
Zr2 C27 H27 136.3
C27A C21A C22A 128(3)
C27A C21A Zr2 70.5(15)
C22A C21A Zr2 73(2)
C27A C21A H21A 116.0
C22A C21A H21A 116.0
Zr2 C21A H21A 133.5
C23A C22A C21A 126(3)
C23A C22A Zr2 71.8(17)
C21A C22A Zr2 73(2)
C23A C22A H22A 117.1
C21A C22A H22A 116.9
Zr2 C22A H22A 134.0
C24A C23A C22A 131(2)
C24A C23A Zr2 73.1(12)
C22A C23A Zr2 73.4(18)
C24A C23A H23A 115.0
C22A C23A H23A 114.4
Zr2 C23A H23A 133.4
C23A C24A C25A 129.8(18)
C23A C24A Zr2 72.1(12)
C25A C24A Zr2 72.8(11)
C23A C24A H24A 115.1
C25A C24A H24A 115.1
Zr2 C24A H24A 135.5
C26A C25A C24A 125.9(18)
C26A C25A Zr2 70.8(13)
C24A C25A Zr2 72.5(11)
C26A C25A H25A 117.1
C24A C25A H25A 117.0
Zr2 C25A H25A 133.4
C27A C26A C25A 128.9(18)
C27A C26A Zr2 72.3(13)
C25A C26A Zr2 74.3(13)
C27A C26A H26A 115.7
C25A C26A H26A 115.4
Zr2 C26A H26A 132.5
C26A C27A C21A 130.7(19)
C26A C27A Zr2 72.5(12)
C21A C27A Zr2 74.5(16)
C26A C27A H27A 114.4
C21A C27A H27A 114.9
Zr2 C27A H27A 133.0
C29 C28 C32 109.18(15)
C29 C28 Zr2 74.38(9)
C32 C28 Zr2 74.02(9)
C29 C28 H28 125.4
C32 C28 H28 125.4
Zr2 C28 H28 118.0
C28 C29 C30 107.36(14)
C28 C29 C33 123.54(15)
C30 C29 C33 128.99(16)
C28 C29 Zr2 72.64(9)
C30 C29 Zr2 74.29(9)
C33 C29 Zr2 121.59(12)
C29 C30 C31 107.87(14)
C29 C30 C35 126.76(15)
C31 C30 C35 125.16(15)
C29 C30 Zr2 72.70(9)
C31 C30 Zr2 73.42(9)
C35 C30 Zr2 123.72(11)
C32 C31 C30 108.01(15)
C32 C31 C38 123.45(15)
C30 C31 C38 128.32(15)
C32 C31 Zr2 72.54(9)
C30 C31 Zr2 73.67(9)
C38 C31 Zr2 123.70(11)
C28 C32 C31 107.58(15)
C28 C32 C34 125.44(15)
C31 C32 C34 126.93(16)
C28 C32 Zr2 72.93(9)
C31 C32 Zr2 74.53(9)
C34 C32 Zr2 120.26(12)
C29 C33 H33A 109.5
C29 C33 H33B 109.5
H33A C33 H33B 109.5
C29 C33 H33C 109.5
H33A C33 H33C 109.5
H33B C33 H33C 109.5
C32 C34 H34A 109.5
C32 C34 H34B 109.5
H34A C34 H34B 109.5
C32 C34 H34C 109.5
H34A C34 H34C 109.5
H34B C34 H34C 109.5
C30 C35 C36 111.43(15)
C30 C35 C37 113.62(14)
C36 C35 C37 111.34(15)
C30 C35 H35 106.7
C36 C35 H35 106.7
C37 C35 H35 106.7
C35 C36 H36A 109.5
C35 C36 H36B 109.5
H36A C36 H36B 109.5
C35 C36 H36C 109.5
H36A C36 H36C 109.5
H36B C36 H36C 109.5
C35 C37 H37A 109.5
C35 C37 H37B 109.5
H37A C37 H37B 109.5
C35 C37 H37C 109.5
H37A C37 H37C 109.5
H37B C37 H37C 109.5
C31 C38 C39 114.97(14)
C31 C38 C40 111.12(15)
C39 C38 C40 111.30(15)
C31 C38 H38 106.3
C39 C38 H38 106.3
C40 C38 H38 106.3
C38 C39 H39A 109.5
C38 C39 H39B 109.5
H39A C39 H39B 109.5
C38 C39 H39C 109.5
H39A C39 H39C 109.5
H39B C39 H39C 109.5
C38 C40 H40A 109.5
C38 C40 H40B 109.5
H40A C40 H40B 109.5
C38 C40 H40C 109.5
H40A C40 H40C 109.5
H40B C40 H40C 109.5
C22 Zr2 C27A 49.6(7)
C22 Zr2 C26A 76.9(7)
C27A Zr2 C26A 35.2(4)
C22 Zr2 C21 35.7(3)
C27A Zr2 C21 16.0(6)
C26A Zr2 C21 50.4(7)
C22 Zr2 C23 35.8(3)
C27A Zr2 C23 75.7(7)
C26A Zr2 C23 86.8(7)
C21 Zr2 C23 66.7(5)
C22 Zr2 C23A 51.8(6)
C27A Zr2 C23A 83.5(8)
C26A Zr2 C23A 84.4(8)
C21 Zr2 C23A 78.1(7)
C23 Zr2 C23A 17.3(6)
C22 Zr2 C24A 77.3(7)
C27A Zr2 C24A 83.4(7)
C26A Zr2 C24A 64.8(6)
C21 Zr2 C24A 87.5(7)
C23 Zr2 C24A 50.4(7)
C23A Zr2 C24A 34.7(4)
C22 Zr2 C25A 88.2(7)
C27A Zr2 C25A 65.5(6)
C26A Zr2 C25A 34.9(4)
C21 Zr2 C25A 77.2(8)
C23 Zr2 C25A 76.8(6)
C23A Zr2 C25A 65.5(6)
C24A Zr2 C25A 34.7(3)
C22 Zr2 C21A 16.0(7)
C27A Zr2 C21A 34.9(4)
C26A Zr2 C21A 66.0(7)
C21 Zr2 C21A 20.0(6)
C23 Zr2 C21A 50.1(8)
C23A Zr2 C21A 64.3(9)
C24A Zr2 C21A 83.6(10)
C25A Zr2 C21A 85.1(9)
C22 Zr2 C22A 19.2(6)
C27A Zr2 C22A 65.4(8)
C26A Zr2 C22A 85.7(9)
C21 Zr2 C22A 53.4(6)
C23 Zr2 C22A 17.6(5)
C23A Zr2 C22A 34.7(4)
C24A Zr2 C22A 65.4(7)
C25A Zr2 C22A 85.9(8)
C21A Zr2 C22A 34.7(4)
C22 Zr2 C27 66.6(6)
C27A Zr2 C27 19.4(6)
C26A Zr2 C27 17.0(7)
C21 Zr2 C27 35.3(3)
C23 Zr2 C27 85.7(7)
C23A Zr2 C27 88.3(8)
C24A Zr2 C27 76.8(7)
C25A Zr2 C27 50.8(8)
C21A Zr2 C27 53.3(6)
C22A Zr2 C27 79.6(8)
C22 Zr2 C24 67.0(5)
C27A Zr2 C24 86.9(7)
C26A Zr2 C24 76.8(8)
C21 Zr2 C24 86.3(7)
C23 Zr2 C24 35.3(3)
C23A Zr2 C24 18.4(7)
C24A Zr2 C24 17.1(7)
C25A Zr2 C24 50.8(7)
C21A Zr2 C24 76.9(9)
C22A Zr2 C24 51.9(6)
C27 Zr2 C24 85.6(8)

loop_
_geom_bond_atom_site_label_1
_geom_bond_atom_site_label_2
_geom_bond_distance
C1 C2 1.402(4)
C1 C7 1.417(4)
C1 Zr1 2.349(2)
C1 H1 0.9500
C2 C3 1.380(4)
C2 Zr1 2.352(2)
C2 H2 0.9500
C3 C4 1.384(4)
C3 Zr1 2.345(2)
C3 H3 0.9500
C4 C5 1.396(4)
C4 Zr1 2.321(2)
C4 H4 0.9500
C5 C6 1.425(4)
C5 Zr1 2.310(2)
C5 H5 0.9500
C6 C7 1.429(4)
C6 Zr1 2.310(2)
C6 H6 0.9500
C7 Zr1 2.325(2)
C7 H7 0.9500
C8 C9 1.412(2)
C8 C12 1.414(2)
C8 Zr1 2.4714(16)
C8 H8 0.9500
C9 C10 1.432(2)
C9 C13 1.508(2)
C9 Zr1 2.4928(17)
C10 C11 1.430(2)
C10 C15 1.523(2)
C10 Zr1 2.5358(16)
C11 C12 1.417(2)
C11 C18 1.523(2)
C11 Zr1 2.5164(16)
C12 C14 1.514(2)
C12 Zr1 2.4998(16)
C13 H13A 0.9800
C13 H13B 0.9800
C13 H13C 0.9800
C14 H14A 0.9800
C14 H14B 0.9800
C14 H14C 0.9800
C15 C17 1.530(2)
C15 C16 1.537(2)
C15 H15 1.0000
C16 H16A 0.9800
C16 H16B 0.9800
C16 H16C 0.9800
C17 H17A 0.9800
C17 H17B 0.9800
C17 H17C 0.9800
C18 C19 1.527(2)
C18 C20 1.533(2)
C18 H18 1.0000
C19 H19A 0.9800
C19 H19B 0.9800
C19 H19C 0.9800
C20 H20A 0.9800
C20 H20B 0.9800
C20 H20C 0.9800
C21 C22 1.406(14)
C21 C27 1.414(13)
C21 Zr2 2.313(18)
C21 H21 0.9500
C22 C23 1.414(13)
C22 Zr2 2.274(19)
C22 H22 0.9500
C23 C24 1.414(13)
C23 Zr2 2.317(17)
C23 H23 0.9500
C24 C25 1.406(13)
C24 Zr2 2.35(2)
C24 H24 0.9500
C25 C26 1.401(14)
C25 Zr2 2.357(13)
C25 H25 0.9500
C26 C27 1.411(13)
C26 Zr2 2.37(2)
C26 H26 0.9500
C27 Zr2 2.34(2)
C27 H27 0.9500
C21A C27A 1.389(16)
C21A C22A 1.393(16)
C21A Zr2 2.34(3)
C21A H21A 0.9500
C22A C23A 1.389(15)
C22A Zr2 2.34(3)
C22A H22A 0.9500
C23A C24A 1.388(15)
C23A Zr2 2.32(2)
C23A H23A 0.9500
C24A C25A 1.393(14)
C24A Zr2 2.331(18)
C24A H24A 0.9500
C25A C26A 1.386(15)
C25A Zr2 2.33(2)
C25A H25A 0.9500
C26A C27A 1.386(16)
C26A Zr2 2.29(2)
C26A H26A 0.9500
C27A Zr2 2.29(2)
C27A H27A 0.9500
C28 C29 1.415(2)
C28 C32 1.415(2)
C28 Zr2 2.4800(16)
C28 H28 0.9500
C29 C30 1.428(2)
C29 C33 1.513(2)
C29 Zr2 2.5024(16)
C30 C31 1.428(3)
C30 C35 1.522(2)
C30 Zr2 2.5231(16)
C31 C32 1.421(2)
C31 C38 1.520(2)
C31 Zr2 2.5198(16)
C32 C34 1.510(2)
C32 Zr2 2.4940(16)
C33 H33A 0.9800
C33 H33B 0.9800
C33 H33C 0.9800
C34 H34A 0.9800
C34 H34B 0.9800
C34 H34C 0.9800
C35 C36 1.531(2)
C35 C37 1.531(2)
C35 H35 1.0000
C36 H36A 0.9800
C36 H36B 0.9800
C36 H36C 0.9800
C37 H37A 0.9800
C37 H37B 0.9800
C37 H37C 0.9800
C38 C39 1.527(2)
C38 C40 1.534(2)
C38 H38 1.0000
C39 H39A 0.9800
C39 H39B 0.9800
C39 H39C 0.9800
C40 H40A 0.9800
C40 H40B 0.9800
C40 H40C 0.9800
